data_7700128
loop_
_publ_author_name
'Jamil, Mohamad Shazwan Shah'
'Alkaabi, Sultan'
'Brisdon, Alan K.'

_publ_section_title
;
 Simple NMR predictors of catalytic hydrogenation activity for
 [Rh(cod)Cl(NHC)] complexes featuring fluorinated NHC ligands.
;
_journal_issue 25
_journal_name_full 'Dalton transactions (Cambridge, England : 2003)'
_journal_page_first 9317
_journal_page_last 9327
_journal_paper_doi 10.1039/c9dt01219b
_journal_volume 48
_journal_year 2019
_chemical_formula_moiety 'C23 H20 Cl F4 N2 Rh'
_chemical_formula_sum 'C23 H20 Cl F4 N2 Rh'
_chemical_formula_weight 538.77
_chemical_name_common Rh(cod)Cl(26-F2-IPh)
_chemical_name_systematic
;
  rhodium(cycloocatdienyl)(1,3-bis(2,6-difluorophenyl)imidazol-2-ylidene)chloride
;
_space_group_crystal_system monoclinic
_space_group_IT_number 15
_space_group_name_Hall '-I 2ya'
_space_group_name_H-M_alt 'I 1 2/a 1'
_symmetry_space_group_name_Hall '-I 2ya'
_symmetry_space_group_name_H-M 'I 1 2/a 1'
_atom_sites_solution_hydrogens mixed
_atom_sites_solution_primary dual
_audit_creation_date 2019-01-10
_audit_creation_method
;
Olex2 1.2
(compiled 2018.05.29 svn.r3508 for OlexSys, GUI svn.r5506)
;
_audit_update_record
;
2019-03-12 deposited with the CCDC.    2019-05-28 downloaded from the CCDC.
;
_cell_angle_alpha 90
_cell_angle_beta 97.959(6)
_cell_angle_gamma 90
_cell_formula_units_Z 8
_cell_length_a 13.7678(8)
_cell_length_b 10.2888(6)
_cell_length_c 30.2124(18)
_cell_measurement_reflns_used 3080
_cell_measurement_temperature 150.0(3)
_cell_measurement_theta_max 22.9890
_cell_measurement_theta_min 3.4360
_cell_volume 4238.5(4)
_computing_cell_refinement 'CrysAlisPro 1.171.38.46 (Rigaku OD, 2015)'
_computing_data_collection 'CrysAlisPro 1.171.38.46 (Rigaku OD, 2015)'
_computing_data_reduction 'CrysAlisPro 1.171.38.46 (Rigaku OD, 2015)'
_computing_molecular_graphics 'Olex2 (Dolomanov et al., 2009)'
_computing_publication_material 'Olex2 (Dolomanov et al., 2009)'
_computing_structure_refinement 'ShelXL (Sheldrick, 2015)'
_computing_structure_solution 'ShelXT (Sheldrick, 2015)'
_diffrn_ambient_environment N~2~
_diffrn_ambient_temperature 150.0(3)
_diffrn_detector 'CCD plate'
_diffrn_detector_area_resol_mean 8.0714
_diffrn_detector_type Eos
_diffrn_measured_fraction_theta_full 0.998
_diffrn_measured_fraction_theta_max 0.999
_diffrn_measurement_details
;
List of Runs (angles in degrees, time in seconds):

  # Type    Start    End  Width  t~exp~   \w     \q     \k     \f   Frames
#--------------------------------------------------------------------------
  1  \w    -36.00  37.00   1.00    5.00    --   21.65 -57.00 -30.00   73
  2  \w      9.00  82.00   1.00    5.00    --   21.65-126.00 -32.00   73
  3  \w    -45.00  96.00   1.00    5.00    --   21.65  19.00 150.00  141
  4  \w     35.00  92.00   1.00    5.00    --   21.65 178.00 -60.00   57
  5  \w     28.00  63.00   1.00    5.00    --   21.65  57.00-180.00   35
  6  \w    -81.00 -32.00   1.00    5.00    --  -20.32 126.00  43.00   49
;
_diffrn_measurement_device 'four-circle diffractometer'
_diffrn_measurement_device_type 'SuperNova, Single source at offset, Eos'
_diffrn_measurement_method '\w scans'
_diffrn_orient_matrix_type 'CrysAlisPro convention (1999,Acta A55,543-557)'
_diffrn_orient_matrix_UB_11 0.0453237000
_diffrn_orient_matrix_UB_12 0.0011395000
_diffrn_orient_matrix_UB_13 0.0143934000
_diffrn_orient_matrix_UB_21 0.0225093000
_diffrn_orient_matrix_UB_22 0.0307334000
_diffrn_orient_matrix_UB_23 -0.0169628000
_diffrn_orient_matrix_UB_31 -0.0120530000
_diffrn_orient_matrix_UB_32 0.0617118000
_diffrn_orient_matrix_UB_33 0.0082028000
_diffrn_radiation_monochromator mirror
_diffrn_radiation_probe x-ray
_diffrn_radiation_type MoK\a
_diffrn_radiation_wavelength 0.71073
_diffrn_reflns_av_R_equivalents 0.1113
_diffrn_reflns_av_unetI/netI 0.1204
_diffrn_reflns_Laue_measured_fraction_full 0.998
_diffrn_reflns_Laue_measured_fraction_max 0.999
_diffrn_reflns_limit_h_max 15
_diffrn_reflns_limit_h_min -16
_diffrn_reflns_limit_k_max 12
_diffrn_reflns_limit_k_min -12
_diffrn_reflns_limit_l_max 37
_diffrn_reflns_limit_l_min -26
_diffrn_reflns_number 14924
_diffrn_reflns_point_group_measured_fraction_full 0.998
_diffrn_reflns_point_group_measured_fraction_max 0.999
_diffrn_reflns_theta_full 25.242
_diffrn_reflns_theta_max 25.998
_diffrn_reflns_theta_min 2.927
_diffrn_source 'micro-focus sealed X-ray tube'
_diffrn_source_type 'SuperNova (Mo) X-ray Source'
_exptl_absorpt_coefficient_mu 0.980
_exptl_absorpt_correction_T_max 1.00000
_exptl_absorpt_correction_T_min 0.31413
_exptl_absorpt_correction_type multi-scan
_exptl_absorpt_process_details
;
CrysAlisPro 1.171.38.46 (Rigaku Oxford Diffraction, 2015)
Empirical absorption correction using spherical harmonics,
 implemented in SCALE3 ABSPACK scaling algorithm.
;
_exptl_crystal_colour 'clear light colourless'
_exptl_crystal_colour_lustre clear
_exptl_crystal_colour_modifier light
_exptl_crystal_colour_primary colourless
_exptl_crystal_density_diffrn 1.689
_exptl_crystal_description irregular
_exptl_crystal_F_000 2160
_refine_diff_density_max 1.020
_refine_diff_density_min -0.701
_refine_diff_density_rms 0.137
_refine_ls_extinction_method none
_refine_ls_goodness_of_fit_ref 1.054
_refine_ls_hydrogen_treatment constr
_refine_ls_matrix_type full
_refine_ls_number_parameters 280
_refine_ls_number_reflns 4160
_refine_ls_number_restraints 0
_refine_ls_restrained_S_all 1.054
_refine_ls_R_factor_all 0.0941
_refine_ls_R_factor_gt 0.0570
_refine_ls_shift/su_max 0.001
_refine_ls_shift/su_mean 0.000
_refine_ls_structure_factor_coef Fsqd
_refine_ls_weighting_details 'w=1/[\s^2^(Fo^2^)+(0.0103P)^2^] where P=(Fo^2^+2Fc^2^)/3'
_refine_ls_weighting_scheme calc
_refine_ls_wR_factor_gt 0.0824
_refine_ls_wR_factor_ref 0.1032
_reflns_Friedel_coverage 0.000
_reflns_number_gt 2805
_reflns_number_total 4160
_reflns_threshold_expression 'I > 2\s(I)'
_cod_data_source_file c9dt01219b2.cif
_cod_data_source_block aab16
_cod_depositor_comments 'Adding full bibliography for 7700125--7700129.cif.'
_cod_database_code 7700128
_shelxl_version_number 2014-3
_chemical_oxdiff_formula C23H20F4N2RhCl
_chemical_oxdiff_usercomment PJC
_shelx_space_group_comment
;
The symmetry employed for this shelxl refinement is uniquely defined
by the following loop, which should always be used as a source of
symmetry information in preference to the above space-group names.
They are only intended as comments.
;
_reflns_odcompleteness_completeness 99.87
_reflns_odcompleteness_iscentric 1
_reflns_odcompleteness_theta 26.32
_olex2_refinement_description
;
1. Fixed Uiso
 At 1.2 times of:
  All C(H) groups, All C(H,H) groups
2.a Fixed occupancy and ADP/Uiso:
 C23, H23A, H23B
2.b Ternary CH refined with riding coordinates:
 C16(H16), C17(H17), C20(H20), C21(H21)
2.c Secondary CH2 refined with riding coordinates:
 C18(H18A,H18B), C19(H19A,H19B), C22(H22A,H22B)
2.d Aromatic/amide H refined with riding coordinates:
 C2(H2), C3(H3), C6(H6), C7(H7), C8(H8), C12(H12), C13(H13), C14(H14)
;
_olex2_date_sample_data_collection 2017-12-15
_olex2_submission_special_instructions 'No special instructions were received'
_oxdiff_exptl_absorpt_empirical_details
;
Empirical correction (ABSPACK) includes:
- Absorption correction using spherical harmonics
- Frame scaling
- Detector area scaling
;
_oxdiff_exptl_absorpt_empirical_full_max 3.112
_oxdiff_exptl_absorpt_empirical_full_min 0.534

loop_
_space_group_symop_operation_xyz
'x, y, z'
'-x+1/2, y, -z'
'x+1/2, y+1/2, z+1/2'
'-x+1, y+1/2, -z+1/2'
'-x, -y, -z'
'x-1/2, -y, z'
'-x+1/2, -y+1/2, -z+1/2'
'x, -y+1/2, z+1/2'

loop_
_atom_site_label
_atom_site_type_symbol
_atom_site_fract_x
_atom_site_fract_y
_atom_site_fract_z
_atom_site_U_iso_or_equiv
_atom_site_adp_type
_atom_site_occupancy
_atom_site_site_symmetry_order
_atom_site_calc_flag
_atom_site_refinement_flags_posn
Rh1 Rh 0.65480(3) 0.66595(4) 0.36771(2) 0.02256(15) Uani 1 1 d .
Cl1 Cl 0.73666(11) 0.86856(14) 0.38396(5) 0.0305(4) Uani 1 1 d .
F1 F 0.3498(2) 0.6380(3) 0.24769(11) 0.0353(9) Uani 1 1 d .
F2 F 0.6487(2) 0.8620(3) 0.27772(11) 0.0361(9) Uani 1 1 d .
F3 F 0.4579(3) 0.6166(3) 0.43632(11) 0.0417(10) Uani 1 1 d .
F4 F 0.5612(3) 1.0444(3) 0.41469(12) 0.0442(10) Uani 1 1 d .
N1 N 0.4753(3) 0.8214(5) 0.37674(16) 0.0255(12) Uani 1 1 d .
N2 N 0.4728(3) 0.7856(4) 0.30664(15) 0.0228(12) Uani 1 1 d .
C1 C 0.5279(4) 0.7621(5) 0.34731(18) 0.0219(14) Uani 1 1 d .
C2 C 0.3882(4) 0.8567(5) 0.3121(2) 0.0265(15) Uani 1 1 d .
H2 H 0.3397 0.8834 0.2894 0.032 Uiso 1 1 calc R
C3 C 0.3898(4) 0.8791(5) 0.3561(2) 0.0268(15) Uani 1 1 d .
H3 H 0.3433 0.9239 0.3697 0.032 Uiso 1 1 calc R
C4 C 0.5115(4) 0.8293(6) 0.4237(2) 0.0279(15) Uani 1 1 d .
C5 C 0.5585(5) 0.9397(6) 0.4419(2) 0.0337(16) Uani 1 1 d .
C6 C 0.6025(5) 0.9450(7) 0.4859(2) 0.0431(19) Uani 1 1 d .
H6 H 0.6352 1.0194 0.4973 0.052 Uiso 1 1 calc R
C7 C 0.5964(5) 0.8372(7) 0.5123(2) 0.045(2) Uani 1 1 d .
H7 H 0.6262 0.8387 0.5419 0.054 Uiso 1 1 calc R
C8 C 0.5476(5) 0.7278(7) 0.4961(2) 0.0411(18) Uani 1 1 d .
H8 H 0.5426 0.6567 0.5147 0.049 Uiso 1 1 calc R
C9 C 0.5061(5) 0.7244(6) 0.4521(2) 0.0346(16) Uani 1 1 d .
C10 C 0.4982(4) 0.7501(5) 0.26442(19) 0.0242(14) Uani 1 1 d .
C11 C 0.5860(4) 0.7871(6) 0.2505(2) 0.0274(15) Uani 1 1 d .
C12 C 0.6110(4) 0.7510(6) 0.2096(2) 0.0288(15) Uani 1 1 d .
H12 H 0.6713 0.7750 0.2015 0.035 Uiso 1 1 calc R
C13 C 0.5457(4) 0.6791(6) 0.1809(2) 0.0326(16) Uani 1 1 d .
H13 H 0.5607 0.6572 0.1528 0.039 Uiso 1 1 calc R
C14 C 0.4576(4) 0.6390(6) 0.1939(2) 0.0308(16) Uani 1 1 d .
H14 H 0.4142 0.5874 0.1751 0.037 Uiso 1 1 calc R
C15 C 0.4362(4) 0.6769(5) 0.23456(19) 0.0223(14) Uani 1 1 d .
C16 C 0.7974(4) 0.5642(5) 0.3794(2) 0.0269(15) Uani 1 1 d .
H16 H 0.8550 0.6205 0.3798 0.032 Uiso 1 1 calc R
C17 C 0.7552(4) 0.5642(6) 0.41843(19) 0.0271(15) Uani 1 1 d .
H17 H 0.7885 0.6225 0.4413 0.033 Uiso 1 1 calc R
C18 C 0.7041(5) 0.4552(6) 0.4374(2) 0.0370(17) Uani 1 1 d .
H18A H 0.6710 0.4876 0.4614 0.044 Uiso 1 1 calc R
H18B H 0.7522 0.3916 0.4499 0.044 Uiso 1 1 calc R
C19 C 0.6282(4) 0.3879(6) 0.4021(2) 0.0332(16) Uani 1 1 d .
H19A H 0.6605 0.3198 0.3874 0.040 Uiso 1 1 calc R
H19B H 0.5778 0.3477 0.4170 0.040 Uiso 1 1 calc R
C20 C 0.5805(4) 0.4827(5) 0.3672(2) 0.0280(15) Uani 1 1 d .
H20 H 0.5090 0.4889 0.3652 0.034 Uiso 1 1 calc R
C21 C 0.6172(4) 0.5055(5) 0.32686(19) 0.0246(14) Uani 1 1 d .
H21 H 0.5658 0.5243 0.3019 0.029 Uiso 1 1 calc R
C22 C 0.7081(4) 0.4472(6) 0.3122(2) 0.0322(16) Uani 1 1 d .
H22A H 0.7251 0.4961 0.2869 0.039 Uiso 1 1 calc R
H22B H 0.6941 0.3586 0.3023 0.039 Uiso 1 1 calc R
C23 C 0.7964(5) 0.4468(7) 0.3493(2) 0.035 Uani 1 1 d .
H23A H 0.850(4) 0.447(5) 0.3370(19) 0.042 Uiso 1 1 d .
H23B H 0.797(4) 0.360(5) 0.3633(18) 0.042 Uiso 1 1 d .

loop_
_atom_site_aniso_label
_atom_site_aniso_U_11
_atom_site_aniso_U_22
_atom_site_aniso_U_33
_atom_site_aniso_U_23
_atom_site_aniso_U_13
_atom_site_aniso_U_12
Rh1 0.0186(3) 0.0235(3) 0.0250(3) -0.0004(2) 0.0011(2) 0.0006(2)
Cl1 0.0271(9) 0.0304(9) 0.0334(9) -0.0002(7) 0.0020(7) -0.0061(7)
F1 0.025(2) 0.044(2) 0.037(2) -0.0056(18) 0.0037(17) -0.0060(17)
F2 0.030(2) 0.049(2) 0.029(2) -0.0008(17) 0.0033(17) -0.0069(18)
F3 0.051(3) 0.039(2) 0.035(2) 0.0039(18) 0.0063(19) -0.0073(19)
F4 0.055(3) 0.030(2) 0.047(3) -0.0016(18) 0.007(2) 0.0004(19)
N1 0.018(3) 0.032(3) 0.026(3) 0.000(2) 0.003(2) 0.000(2)
N2 0.019(3) 0.029(3) 0.021(3) -0.002(2) 0.003(2) 0.003(2)
C1 0.023(3) 0.022(3) 0.021(3) -0.002(3) 0.001(3) -0.004(3)
C2 0.019(3) 0.024(4) 0.034(4) 0.007(3) -0.004(3) -0.002(3)
C3 0.022(4) 0.022(3) 0.035(4) -0.001(3) 0.000(3) 0.005(3)
C4 0.018(3) 0.032(4) 0.035(4) 0.002(3) 0.005(3) 0.008(3)
C5 0.039(4) 0.032(4) 0.030(4) -0.003(3) 0.005(3) 0.012(3)
C6 0.039(5) 0.053(5) 0.035(4) -0.021(4) -0.002(4) 0.005(4)
C7 0.039(5) 0.069(6) 0.024(4) -0.006(4) -0.007(3) 0.024(4)
C8 0.044(5) 0.053(5) 0.025(4) -0.011(3) 0.003(3) 0.008(4)
C9 0.032(4) 0.035(4) 0.039(4) -0.008(3) 0.012(3) 0.003(3)
C10 0.028(4) 0.020(3) 0.025(3) 0.003(3) 0.004(3) 0.003(3)
C11 0.025(4) 0.030(4) 0.025(4) -0.001(3) -0.003(3) 0.005(3)
C12 0.025(4) 0.032(4) 0.030(4) 0.006(3) 0.006(3) 0.004(3)
C13 0.042(4) 0.029(4) 0.028(4) -0.002(3) 0.008(3) 0.000(3)
C14 0.028(4) 0.034(4) 0.030(4) -0.001(3) 0.002(3) 0.002(3)
C15 0.019(3) 0.017(3) 0.030(4) 0.006(3) 0.002(3) 0.002(3)
C16 0.014(3) 0.023(4) 0.041(4) 0.001(3) -0.003(3) 0.008(3)
C17 0.022(4) 0.034(4) 0.022(3) -0.002(3) -0.010(3) -0.003(3)
C18 0.044(4) 0.031(4) 0.035(4) 0.010(3) 0.001(3) -0.003(3)
C19 0.031(4) 0.025(4) 0.043(4) 0.014(3) 0.006(3) -0.002(3)
C20 0.019(3) 0.032(4) 0.033(4) -0.002(3) 0.002(3) -0.007(3)
C21 0.017(3) 0.021(3) 0.033(4) -0.013(3) -0.005(3) 0.000(3)
C22 0.031(4) 0.025(4) 0.043(4) -0.006(3) 0.010(3) 0.002(3)
C23 0.025 0.034 0.042 -0.006 -0.010 0.008

loop_
_atom_type_symbol
_atom_type_description
_atom_type_scat_dispersion_real
_atom_type_scat_dispersion_imag
_atom_type_scat_source
C C 0.0033 0.0016 'International Tables Vol C Tables 4.2.6.8 and 6.1.1.4'
H H 0.0000 0.0000 'International Tables Vol C Tables 4.2.6.8 and 6.1.1.4'
Cl Cl 0.1484 0.1585 'International Tables Vol C Tables 4.2.6.8 and 6.1.1.4'
F F 0.0171 0.0103 'International Tables Vol C Tables 4.2.6.8 and 6.1.1.4'
N N 0.0061 0.0033 'International Tables Vol C Tables 4.2.6.8 and 6.1.1.4'
Rh Rh -1.1178 0.9187 'International Tables Vol C Tables 4.2.6.8 and 6.1.1.4'

loop_
_geom_angle_atom_site_label_1
_geom_angle_atom_site_label_2
_geom_angle_atom_site_label_3
_geom_angle
C1 Rh1 Cl1 89.93(15)
C1 Rh1 C16 171.3(2)
C1 Rh1 C17 151.9(2)
C1 Rh1 C20 92.1(2)
C1 Rh1 C21 94.2(2)
C16 Rh1 Cl1 89.83(16)
C17 Rh1 Cl1 92.24(16)
C17 Rh1 C16 36.7(2)
C20 Rh1 Cl1 168.61(16)
C20 Rh1 C16 89.8(2)
C20 Rh1 C17 80.7(2)
C21 Rh1 Cl1 152.24(17)
C21 Rh1 C16 82.0(2)
C21 Rh1 C17 96.7(2)
C21 Rh1 C20 38.7(2)
C1 N1 C3 113.0(5)
C1 N1 C4 121.7(5)
C3 N1 C4 125.2(5)
C1 N2 C2 110.5(5)
C1 N2 C10 125.9(5)
C2 N2 C10 123.5(5)
N1 C1 Rh1 122.1(4)
N1 C1 N2 103.2(5)
N2 C1 Rh1 134.7(4)
N2 C2 H2 126.1
C3 C2 N2 107.8(5)
C3 C2 H2 126.1
N1 C3 H3 127.2
C2 C3 N1 105.5(5)
C2 C3 H3 127.2
C5 C4 N1 121.1(6)
C5 C4 C9 117.1(6)
C9 C4 N1 121.7(6)
F4 C5 C4 117.5(5)
F4 C5 C6 120.3(6)
C4 C5 C6 122.2(6)
C5 C6 H6 120.9
C7 C6 C5 118.1(6)
C7 C6 H6 120.9
C6 C7 H7 119.2
C8 C7 C6 121.6(6)
C8 C7 H7 119.2
C7 C8 H8 120.5
C7 C8 C9 119.1(7)
C9 C8 H8 120.5
F3 C9 C4 119.2(6)
F3 C9 C8 119.0(6)
C8 C9 C4 121.8(6)
C11 C10 N2 122.4(5)
C15 C10 N2 121.6(5)
C15 C10 C11 116.0(6)
F2 C11 C10 119.0(5)
F2 C11 C12 118.8(6)
C12 C11 C10 122.2(6)
C11 C12 H12 120.4
C13 C12 C11 119.2(6)
C13 C12 H12 120.4
C12 C13 H13 119.9
C12 C13 C14 120.2(6)
C14 C13 H13 119.9
C13 C14 H14 120.8
C15 C14 C13 118.4(6)
C15 C14 H14 120.8
F1 C15 C10 117.1(5)
C14 C15 F1 119.0(5)
C14 C15 C10 123.9(6)
Rh1 C16 H16 114.9
C17 C16 Rh1 70.6(3)
C17 C16 H16 114.9
C17 C16 C23 122.8(6)
C23 C16 Rh1 110.4(4)
C23 C16 H16 114.9
Rh1 C17 H17 113.0
C16 C17 Rh1 72.6(3)
C16 C17 H17 113.0
C16 C17 C18 127.3(6)
C18 C17 Rh1 110.2(4)
C18 C17 H17 113.0
C17 C18 H18A 109.1
C17 C18 H18B 109.1
C17 C18 C19 112.6(5)
H18A C18 H18B 107.8
C19 C18 H18A 109.1
C19 C18 H18B 109.1
C18 C19 H19A 109.2
C18 C19 H19B 109.2
H19A C19 H19B 107.9
C20 C19 C18 112.1(5)
C20 C19 H19A 109.2
C20 C19 H19B 109.2
Rh1 C20 H20 114.7
C19 C20 Rh1 113.6(4)
C19 C20 H20 114.7
C21 C20 Rh1 68.3(3)
C21 C20 C19 122.6(6)
C21 C20 H20 114.7
Rh1 C21 H21 113.1
C20 C21 Rh1 73.0(3)
C20 C21 H21 113.1
C20 C21 C22 127.1(6)
C22 C21 Rh1 109.9(4)
C22 C21 H21 113.1
C21 C22 H22A 109.0
C21 C22 H22B 109.0
C21 C22 C23 113.0(5)
H22A C22 H22B 107.8
C23 C22 H22A 109.0
C23 C22 H22B 109.0
C16 C23 C22 112.2(5)
C16 C23 H23A 108(4)
C16 C23 H23B 118(3)
C22 C23 H23A 109(4)
C22 C23 H23B 106(3)
H23A C23 H23B 103(4)

loop_
_geom_bond_atom_site_label_1
_geom_bond_atom_site_label_2
_geom_bond_distance
Rh1 Cl1 2.3882(15)
Rh1 C1 2.029(5)
Rh1 C16 2.210(5)
Rh1 C17 2.184(5)
Rh1 C20 2.144(6)
Rh1 C21 2.084(5)
F1 C15 1.365(6)
F2 C11 1.348(6)
F3 C9 1.345(7)
F4 C5 1.359(7)
N1 C1 1.365(7)
N1 C3 1.387(7)
N1 C4 1.440(7)
N2 C1 1.373(6)
N2 C2 1.405(7)
N2 C10 1.416(7)
C2 H2 0.9300
C2 C3 1.344(8)
C3 H3 0.9300
C4 C5 1.383(8)
C4 C9 1.387(8)
C5 C6 1.383(8)
C6 H6 0.9300
C6 C7 1.376(9)
C7 H7 0.9300
C7 C8 1.365(8)
C8 H8 0.9300
C8 C9 1.373(8)
C10 C11 1.387(8)
C10 C15 1.377(7)
C11 C12 1.380(8)
C12 H12 0.9300
C12 C13 1.375(7)
C13 H13 0.9300
C13 C14 1.388(8)
C14 H14 0.9300
C14 C15 1.360(8)
C16 H16 0.9800
C16 C17 1.385(8)
C16 C23 1.511(8)
C17 H17 0.9800
C17 C18 1.481(8)
C18 H18A 0.9700
C18 H18B 0.9700
C18 C19 1.550(8)
C19 H19A 0.9700
C19 H19B 0.9700
C19 C20 1.517(7)
C20 H20 0.9800
C20 C21 1.401(8)
C21 H21 0.9800
C21 C22 1.509(7)
C22 H22A 0.9700
C22 H22B 0.9700
C22 C23 1.535(8)
C23 H23A 0.88(5)
C23 H23B 0.99(5)
